data_2005681
loop_
_publ_author_name
'Kemnitz, E.'
'Werner, C.'
'Trojanov, S.'

_publ_section_title
;
 Reinvestigation of Crystalline Sulfuric Acid and Oxonium
 Hydrogensulfate
;
_journal_issue 11
_journal_name_full 'Acta Crystallographica Section C'
_journal_page_first 2665
_journal_page_last 2668
_journal_paper_doi 10.1107/S0108270196006749
_journal_volume 52
_journal_year 1996
_chemical_formula_iupac '(H3 O)(H S O4)'
_chemical_formula_structural '(H3 O)(H S O4)'
_chemical_formula_sum 'H4 O5 S'
_chemical_formula_weight 116.09
_chemical_melting_point 8.5
_chemical_name_common 'sulfuric acid monohydrate'
_chemical_name_systematic 'oxonium hydrogen sulfate'
_space_group_IT_number 14
_symmetry_cell_setting monoclinic
_symmetry_space_group_name_Hall '-P 2ybc'
_symmetry_space_group_name_H-M 'P 1 21/c 1'
_audit_creation_method SHELXL
_cell_angle_alpha 90.
_cell_angle_beta 106.18(3)
_cell_angle_gamma 90.
_cell_formula_units_Z 4
_cell_length_a 7.0770(10)
_cell_length_b 6.9550(10)
_cell_length_c 8.150(2)
_cell_measurement_reflns_used 24
_cell_measurement_temperature 160(2)
_cell_measurement_theta_max 12.5
_cell_measurement_theta_min 9
_cell_volume 385.26(14)
_computing_structure_refinement SHELXL-93
_computing_structure_solution 'SHELXS-86 (Sheldrick, 1985)'
_diffrn_ambient_temperature 160(2)
_diffrn_measurement_device 'Stoe-STADI four-circle'
_diffrn_measurement_method \q-2\q
_diffrn_radiation_monochromator graphite
_diffrn_radiation_source 'fine-focus sealed tube'
_diffrn_radiation_type MoK\a
_diffrn_radiation_wavelength 0.71073
_diffrn_reflns_av_R_equivalents 0.0000
_diffrn_reflns_av_sigmaI/netI 0.0091
_diffrn_reflns_limit_h_max 12
_diffrn_reflns_limit_h_min -12
_diffrn_reflns_limit_k_max 12
_diffrn_reflns_limit_k_min 0
_diffrn_reflns_limit_l_max 14
_diffrn_reflns_limit_l_min 0
_diffrn_reflns_number 2384
_diffrn_reflns_theta_max 40
_diffrn_reflns_theta_min 3.00
_diffrn_standards_decay_% 6.2
_diffrn_standards_interval_time 150
_diffrn_standards_number 3
_exptl_absorpt_coefficient_mu 0.724
_exptl_absorpt_correction_type none
_exptl_crystal_colour colourless
_exptl_crystal_density_diffrn 2.002
_exptl_crystal_density_method 'not measured'
_exptl_crystal_description Irregular
_exptl_crystal_F_000 240
_exptl_crystal_size_max 1.0
_exptl_crystal_size_mid 0.8
_exptl_crystal_size_min 0.5
_refine_diff_density_max 1.097
_refine_diff_density_min -1.248
_refine_ls_extinction_coef 3.25(9)
_refine_ls_extinction_method SHELXL93
_refine_ls_goodness_of_fit_all 1.126
_refine_ls_goodness_of_fit_obs 1.145
_refine_ls_hydrogen_treatment 'refall isotropically'
_refine_ls_matrix_type full
_refine_ls_number_parameters 72
_refine_ls_number_reflns 2364
_refine_ls_number_restraints 0
_refine_ls_restrained_S_all 1.394
_refine_ls_restrained_S_obs 1.145
_refine_ls_R_factor_all 0.0374
_refine_ls_R_factor_obs 0.0332
_refine_ls_shift/esd_max 0.073
_refine_ls_shift/esd_mean 0.012
_refine_ls_structure_factor_coef Fsqd
_refine_ls_weighting_scheme
;
calc w = 1/[\s^2^(F~o~^2^) + (0.0604P)^2^ + 0.0491P]
where P = (F~o~^2^ + 2F~c~^2^)/3
;
_refine_ls_wR_factor_all 0.1075
_refine_ls_wR_factor_obs 0.0858
_reflns_number_observed 2224
_reflns_number_total 2384
_reflns_observed_criterion >2sigma(I)
_cod_data_source_file sk1004.cif
_cod_data_source_block II
_cod_original_cell_volume 385.26(12)
_cod_original_sg_symbol_H-M 'P 21/c'
_cod_database_code 2005681

loop_
_symmetry_equiv_pos_as_xyz
'x, y, z'
'-x, y+1/2, -z+1/2'
'-x, -y, -z'
'x, -y-1/2, z-1/2'

loop_
_atom_site_aniso_label
_atom_site_aniso_U_11
_atom_site_aniso_U_22
_atom_site_aniso_U_33
_atom_site_aniso_U_12
_atom_site_aniso_U_13
_atom_site_aniso_U_23
S1 0.01426(10) 0.00903(9) 0.00854(9) -0.00009(4) 0.00126(5) 0.00023(3)
O1 0.0219(2) 0.0125(2) 0.0088(2) -0.00061(15) 0.00135(14) 0.00179(13)
O2 0.0188(2) 0.0113(2) 0.0185(2) 0.0032(2) 0.0009(2) -0.0023(2)
O3 0.0216(2) 0.0147(2) 0.0114(2) -0.0005(2) 0.00259(14) -0.00453(14)
O4 0.0162(2) 0.0221(3) 0.0164(2) -0.0030(2) 0.0022(2) 0.0068(2)
O5 0.0181(2) 0.0122(2) 0.0153(2) -0.00073(15) 0.0017(2) 0.00349(15)

loop_
_atom_site_label
_atom_site_occupancy
_atom_site_fract_x
_atom_site_fract_y
_atom_site_fract_z
_atom_site_U_iso_or_equiv
_atom_site_thermal_displace_type
_atom_site_calc_flag
_atom_site_type_symbol
S1 1 0.75032(2) 0.15816(2) 0.04183(2) 0.01100(8) Uani d S
O1 1 0.82689(8) 0.06899(8) 0.21041(6) 0.01500(10) Uani d O
O2 1 0.61382(8) 0.31432(8) 0.04153(8) 0.01707(11) Uani d O
O3 1 0.66823(8) 0.01651(8) -0.08874(6) 0.01629(11) Uani d O
O4 1 0.93770(8) 0.24719(9) 0.00759(7) 0.01874(12) Uani d O
O5 1 0.72575(8) 0.69970(8) 0.17478(7) 0.01579(11) Uani d O
H2 1 0.6083(27) 0.7074(31) 0.1053(28) 0.036(5) Uiso d H
H1 1 0.8975(25) 0.3144(25) -0.0780(24) 0.024(4) Uiso d H
H3 1 0.7124(26) 0.6254(32) 0.2663(24) 0.034(5) Uiso d H
H4 1 0.7562(25) 0.8179(28) 0.1927(24) 0.028(4) Uiso d H

loop_
_atom_type_symbol
_atom_type_description
_atom_type_scat_dispersion_real
_atom_type_scat_dispersion_imag
_atom_type_scat_source
O O 0.0106 0.0060 'International Tables Vol C Tables 4.2.6.8 and 6.1.1.4'
H H 0.0000 0.0000 'International Tables Vol C Tables 4.2.6.8 and 6.1.1.4'
S S 0.1246 0.1234 'International Tables Vol C Tables 4.2.6.8 and 6.1.1.4'

loop_
_geom_angle_atom_site_label_1
_geom_angle_atom_site_label_2
_geom_angle_atom_site_label_3
_geom_angle
_geom_angle_publ_flag
O3 S1 O2 112.14(4) no
O3 S1 O1 111.63(4) no
O2 S1 O1 112.93(4) no
O3 S1 O4 109.03(4) no
O2 S1 O4 107.54(4) no
O1 S1 O4 103.02(4) no
S1 O4 H1 105.5(13) no
H2 O5 H3 105.3(18) no
H2 O5 H4 101.7(17) no
H3 O5 H4 118.3(18) no

loop_
_geom_bond_atom_site_label_1
_geom_bond_atom_site_label_2
_geom_bond_distance
_geom_bond_publ_flag
S1 O3 1.4478(6) no
S1 O2 1.4531(6) no
S1 O1 1.4666(6) no
S1 O4 1.5576(6) no
O4 H1 0.82(2) no
O5 H2 0.87(2) no
O5 H3 0.93(2) no
O5 H4 0.85(2) no

loop_
_cod_related_entry_id
_cod_related_entry_database
_cod_related_entry_code
1 ChemSpider 10662067
